data_1542542
loop_
_publ_author_name
'Numata, Takashi'
'Ikenomoto, Shun'
'Akitsu, Takashiro'

_publ_section_title
;
 4,4'-(1,2-Diazaniumylethane-1,2-diyl)dibenzoate trihydrate
;
_journal_coeditor_code RZ4001
_journal_issue 2
_journal_name_full IUCrData
_journal_page_first x160252
_journal_paper_doi 10.1107/S2414314616002522
_journal_volume 1
_journal_year 2016
_chemical_formula_iupac 'C16 H16 N2 O4, 3H2 O'
_chemical_formula_moiety 'C16 H16 N2 O4, 3(H2 O)'
_chemical_formula_sum 'C16 H22 N2 O7'
_chemical_formula_weight 354.35
_chemical_name_systematic
;
4,4'-(1,2-Diazaniumylethane-1,2-diyl)dibenzoate trihydrate
;
_space_group_crystal_system triclinic
_space_group_IT_number 1
_space_group_name_Hall 'P 1'
_space_group_name_H-M_alt 'P 1'
_symmetry_space_group_name_Hall 'P 1'
_symmetry_space_group_name_H-M 'P 1'
_atom_sites_solution_hydrogens mixed
_atom_sites_solution_primary direct
_atom_sites_solution_secondary difmap
_cell_angle_alpha 109.182(6)
_cell_angle_beta 93.369(6)
_cell_angle_gamma 98.437(6)
_cell_formula_units_Z 1
_cell_length_a 6.778(3)
_cell_length_b 6.953(3)
_cell_length_c 9.458(4)
_cell_measurement_reflns_used 2325
_cell_measurement_temperature 173
_cell_measurement_theta_max 27.54
_cell_measurement_theta_min 2.29
_cell_volume 413.7(3)
_computing_cell_refinement
;
SAINT (Bruker, 2013)
;
_computing_data_collection
;
APEX2 (Bruker, 2013)
;
_computing_data_reduction
;
SAINT (Bruker, 2013)
;
_computing_molecular_graphics
;
SHELXTL (Sheldrick, 2008)
;
_computing_publication_material
;
SHELXTL (Sheldrick, 2008)
;
_computing_structure_refinement
;
SHELXL2014 (Sheldrick, 2015)
;
_computing_structure_solution
;
SHELXS2013 (Sheldrick, 2008)
;
_diffrn_ambient_temperature 173
_diffrn_detector_area_resol_mean 8.333
_diffrn_measured_fraction_theta_full 0.948
_diffrn_measured_fraction_theta_max 0.948
_diffrn_measurement_device_type 'Bruker APEXII CCD'
_diffrn_measurement_method '\f and \w scans'
_diffrn_radiation_type 'Mo K\a'
_diffrn_radiation_wavelength 0.71073
_diffrn_reflns_av_R_equivalents 0.0194
_diffrn_reflns_limit_h_max 8
_diffrn_reflns_limit_h_min -8
_diffrn_reflns_limit_k_max 9
_diffrn_reflns_limit_k_min -8
_diffrn_reflns_limit_l_max 6
_diffrn_reflns_limit_l_min -12
_diffrn_reflns_number 2325
_diffrn_reflns_theta_full 27.54
_diffrn_reflns_theta_max 27.54
_diffrn_reflns_theta_min 2.29
_exptl_absorpt_coefficient_mu 0.112
_exptl_absorpt_correction_T_max 0.990
_exptl_absorpt_correction_T_min 0.946
_exptl_absorpt_correction_type multi-scan
_exptl_absorpt_process_details
;
(SADABS; Bruker, 2013)
;
_exptl_crystal_colour colourless
_exptl_crystal_density_diffrn 1.422
_exptl_crystal_description prism
_exptl_crystal_F_000 188
_exptl_crystal_size_max 0.491
_exptl_crystal_size_mid 0.342
_exptl_crystal_size_min 0.074
_refine_diff_density_max 0.372
_refine_diff_density_min -0.214
_refine_ls_abs_structure_details
;
Flack <i>x</i> determined using 217 quotients [(I+)-(I-)]/[(I+)+(I-)]
(Parsons <i>et al.</i>,  2013)
;
_refine_ls_abs_structure_Flack -0.2(10)
_refine_ls_extinction_coef 0.061(11)
_refine_ls_extinction_method
;
SHELXL2014 (Sheldrick 2015)
;
_refine_ls_goodness_of_fit_ref 1.031
_refine_ls_hydrogen_treatment mixed
_refine_ls_matrix_type full
_refine_ls_number_parameters 253
_refine_ls_number_reflns 2030
_refine_ls_number_restraints 3
_refine_ls_restrained_S_all 1.030
_refine_ls_R_factor_all 0.0394
_refine_ls_R_factor_gt 0.0383
_refine_ls_shift/su_max 0.001
_refine_ls_shift/su_mean 0.000
_refine_ls_structure_factor_coef Fsqd
_refine_ls_weighting_details 'w=1/[\s^2^(Fo^2^)+(0.0632P)^2^+0.1469P] where P=(Fo^2^+2Fc^2^)/3'
_refine_ls_weighting_scheme calc
_refine_ls_wR_factor_gt 0.1009
_refine_ls_wR_factor_ref 0.1025
_reflns_number_gt 1969
_reflns_number_total 2030
_reflns_threshold_expression 'I > 2\s(I)'
_cod_data_source_file rz4001sup1.cif
_cod_data_source_block I
_cod_database_code 1542542

loop_
_space_group_symop_operation_xyz
'x, y, z'

loop_
_atom_site_type_symbol
_atom_site_label
_atom_site_fract_x
_atom_site_fract_y
_atom_site_fract_z
_atom_site_U_iso_or_equiv
_atom_site_adp_type
_atom_site_calc_flag
_atom_site_occupancy
C C2 0.2668(4) -0.0431(4) 0.0660(3) 0.0148(5) Uani d 1
C C14 0.6379(4) 0.5409(4) 1.0399(3) 0.0186(6) Uani d 1
H H14 0.7642 0.6159 1.0928 0.022 Uiso calc 1
C C10 0.4424(4) 0.3099(4) 0.8089(3) 0.0150(5) Uani d 1
C C13 0.4672(4) 0.5516(4) 1.1153(3) 0.0154(5) Uani d 1
C C4 0.4811(4) 0.1770(4) 0.2925(3) 0.0165(5) Uani d 1
H H4 0.6097 0.2517 0.3405 0.02 Uiso calc 1
C C15 0.6259(4) 0.4219(4) 0.8886(3) 0.0180(5) Uani d 1
H H15 0.7439 0.4169 0.8389 0.022 Uiso calc 1
C C9 0.4215(4) 0.1817(4) 0.6422(3) 0.0155(5) Uani d 1
H H9 0.3206 0.054 0.6262 0.019 Uiso calc 1
C C1 0.2389(4) -0.1709(4) -0.1001(3) 0.0177(5) Uani d 1
C C12 0.2827(4) 0.4406(4) 1.0366(3) 0.0166(5) Uani d 1
H H12 0.1651 0.4459 1.0866 0.02 Uiso calc 1
C C8 0.3387(4) 0.2978(4) 0.5438(3) 0.0145(5) Uani d 1
H H8 0.2001 0.3148 0.5703 0.017 Uiso calc 1
C C6 0.1036(4) -0.0325(4) 0.1485(3) 0.0189(6) Uani d 1
H H6 -0.0263 -0.1009 0.0992 0.023 Uiso calc 1
C C5 0.1280(4) 0.0772(4) 0.3027(3) 0.0188(6) Uani d 1
H H5 0.0154 0.0814 0.3582 0.023 Uiso calc 1
C C3 0.4556(4) 0.0630(4) 0.1388(3) 0.0156(5) Uani d 1
H H3 0.5681 0.0577 0.0831 0.019 Uiso calc 1
C C16 0.4895(4) 0.6773(4) 1.2817(3) 0.0167(5) Uani d 1
C C11 0.2706(4) 0.3217(4) 0.8846(3) 0.0170(5) Uani d 1
H H11 0.1441 0.2476 0.8315 0.02 Uiso calc 1
C C7 0.3178(4) 0.1811(4) 0.3758(3) 0.0151(5) Uani d 1
O O4 0.0625(3) -0.2489(3) -0.1609(2) 0.0281(5) Uani d 1
O O1 0.6571(3) 0.7863(3) 1.3418(2) 0.0245(5) Uani d 1
O O3 0.3929(3) -0.1941(3) -0.1665(2) 0.0240(5) Uani d 1
O O2 0.3413(3) 0.6659(3) 1.3551(2) 0.0223(4) Uani d 1
O O6 0.7705(4) 0.9702(4) 0.8108(3) 0.0346(6) Uani d 1
O O5 0.8755(3) 0.4606(3) 0.5889(2) 0.0230(4) Uani d 1
O O7 0.9441(4) 0.5415(4) 0.3428(3) 0.0338(5) Uani d 1
N N1 0.4571(3) 0.5128(3) 0.5815(2) 0.0161(4) Uani d 1
H H1A 0.5904 0.5072 0.5822 0.024 Uiso calc 1
H H1B 0.4329 0.5936 0.674 0.024 Uiso calc 1
H H1C 0.4195 0.5676 0.5112 0.024 Uiso calc 1
N N2 0.6159(3) 0.1137(3) 0.5979(2) 0.0162(4) Uani d 1
H H2A 0.7043 0.2233 0.5941 0.024 Uiso calc 1
H H2B 0.5935 0.0126 0.5057 0.024 Uiso calc 1
H H2C 0.6677 0.064 0.6671 0.024 Uiso calc 1
H H19 0.875(7) 0.639(7) 0.346(5) 0.050(13) Uiso d 1
H H18 1.071(6) 0.586(5) 0.333(4) 0.026(9) Uiso d 1
H H20 0.867(8) 0.900(8) 0.812(6) 0.057(14) Uiso d 1
H H17 0.903(8) 0.478(8) 0.507(7) 0.068(16) Uiso d 1
H H21 0.667(8) 0.937(8) 0.842(6) 0.057(15) Uiso d 1
H H16 0.951(6) 0.543(7) 0.664(5) 0.042(11) Uiso d 1

loop_
_atom_site_aniso_label
_atom_site_aniso_U_11
_atom_site_aniso_U_22
_atom_site_aniso_U_33
_atom_site_aniso_U_12
_atom_site_aniso_U_13
_atom_site_aniso_U_23
C2 0.0215(12) 0.0117(12) 0.0079(11) 0.0007(10) -0.0062(9) 0.0012(9)
C14 0.0207(13) 0.0203(13) 0.0111(12) -0.0028(10) -0.0045(9) 0.0044(10)
C10 0.0225(13) 0.0138(12) 0.0079(12) 0.0023(10) -0.0030(9) 0.0036(9)
C13 0.0209(13) 0.0143(12) 0.0112(12) 0.0017(10) -0.0029(9) 0.0058(9)
C4 0.0168(12) 0.0181(13) 0.0102(12) -0.0016(10) -0.0060(9) 0.0025(9)
C15 0.0186(13) 0.0217(12) 0.0121(12) 0.0000(10) -0.0009(9) 0.0056(10)
C9 0.0218(12) 0.0165(12) 0.0068(11) 0.0016(10) -0.0028(9) 0.0036(9)
C1 0.0261(14) 0.0130(11) 0.0107(12) 0.0028(10) -0.0067(10) 0.0014(9)
C12 0.0191(13) 0.0184(12) 0.0118(12) 0.0012(10) -0.0018(9) 0.0058(10)
C8 0.0141(11) 0.0162(11) 0.0085(11) -0.0018(9) -0.0051(8) 0.0012(9)
C6 0.0157(12) 0.0208(13) 0.0146(13) -0.0025(10) -0.0078(10) 0.0025(10)
C5 0.0181(13) 0.0213(13) 0.0122(12) -0.0016(10) -0.0026(10) 0.0023(10)
C3 0.0176(12) 0.0176(12) 0.0102(12) 0.0023(10) -0.0025(9) 0.0040(9)
C16 0.0226(13) 0.0163(12) 0.0116(12) 0.0049(10) -0.0041(9) 0.0056(9)
C11 0.0189(12) 0.0173(12) 0.0119(12) -0.0012(10) -0.0053(10) 0.0043(10)
C7 0.0183(12) 0.0156(11) 0.0098(12) 0.0019(9) -0.0049(9) 0.0039(9)
O4 0.0273(10) 0.0318(11) 0.0135(10) 0.0040(8) -0.0128(8) -0.0049(8)
O1 0.0239(10) 0.0266(10) 0.0143(9) 0.0012(8) -0.0055(7) -0.0017(8)
O3 0.0285(10) 0.0241(10) 0.0122(9) 0.0006(8) -0.0014(8) -0.0010(7)
O2 0.0245(10) 0.0304(10) 0.0128(9) 0.0078(8) 0.0013(7) 0.0072(7)
O6 0.0288(12) 0.0487(15) 0.0387(13) 0.0121(11) 0.0036(10) 0.0291(11)
O5 0.0235(10) 0.0246(10) 0.0129(9) -0.0058(8) -0.0052(8) 0.0012(8)
O7 0.0253(12) 0.0523(14) 0.0305(12) 0.0073(11) 0.0019(9) 0.0229(10)
N1 0.0210(10) 0.0164(10) 0.0089(9) 0.0013(8) -0.0033(8) 0.0034(7)
N2 0.0227(10) 0.0157(9) 0.0086(9) 0.0036(8) -0.0041(7) 0.0030(8)

loop_
_atom_type_symbol
_atom_type_description
_atom_type_scat_dispersion_real
_atom_type_scat_dispersion_imag
_atom_type_scat_source
C C 0.0033 0.0016 'International Tables Vol C Tables 4.2.6.8 and 6.1.1.4'
H H 0.0000 0.0000 'International Tables Vol C Tables 4.2.6.8 and 6.1.1.4'
N N 0.0061 0.0033 'International Tables Vol C Tables 4.2.6.8 and 6.1.1.4'
O O 0.0106 0.0060 'International Tables Vol C Tables 4.2.6.8 and 6.1.1.4'

loop_
_geom_angle_atom_site_label_1
_geom_angle_atom_site_label_2
_geom_angle_atom_site_label_3
_geom_angle
C6 C2 C3 119.0(2)
C6 C2 C1 120.1(2)
C3 C2 C1 120.9(2)
C13 C14 C15 120.9(2)
C13 C14 H14 119.5
C15 C14 H14 119.5
C15 C10 C11 118.5(2)
C15 C10 C9 122.3(2)
C11 C10 C9 119.1(2)
C14 C13 C12 119.0(2)
C14 C13 C16 118.8(2)
C12 C13 C16 122.1(2)
C7 C4 C3 120.0(2)
C7 C4 H4 120.0
C3 C4 H4 120.0
C14 C15 C10 120.6(2)
C14 C15 H15 119.7
C10 C15 H15 119.7
N2 C9 C10 110.8(2)
N2 C9 C8 112.81(19)
C10 C9 C8 111.31(19)
N2 C9 H9 107.2
C10 C9 H9 107.2
C8 C9 H9 107.2
O4 C1 O3 124.7(2)
O4 C1 C2 117.4(2)
O3 C1 C2 117.9(2)
C11 C12 C13 120.1(2)
C11 C12 H12 119.9
C13 C12 H12 119.9
N1 C8 C7 110.9(2)
N1 C8 C9 111.91(18)
C7 C8 C9 114.34(19)
N1 C8 H8 106.4
C7 C8 H8 106.4
C9 C8 H8 106.4
C2 C6 C5 120.8(2)
C2 C6 H6 119.6
C5 C6 H6 119.6
C6 C5 C7 120.1(2)
C6 C5 H5 120.0
C7 C5 H5 120.0
C2 C3 C4 120.7(2)
C2 C3 H3 119.7
C4 C3 H3 119.7
O1 C16 O2 122.6(2)
O1 C16 C13 118.3(2)
O2 C16 C13 119.1(2)
C12 C11 C10 120.9(2)
C12 C11 H11 119.5
C10 C11 H11 119.5
C4 C7 C5 119.4(2)
C4 C7 C8 122.0(2)
C5 C7 C8 118.6(2)
H20 O6 H21 118.(5)
H17 O5 H16 113.(4)
H19 O7 H18 109.(4)
C8 N1 H1A 109.5
C8 N1 H1B 109.5
H1A N1 H1B 109.5
C8 N1 H1C 109.5
H1A N1 H1C 109.5
H1B N1 H1C 109.5
C9 N2 H2A 109.5
C9 N2 H2B 109.5
H2A N2 H2B 109.5
C9 N2 H2C 109.5
H2A N2 H2C 109.5
H2B N2 H2C 109.5

loop_
_geom_bond_atom_site_label_1
_geom_bond_atom_site_label_2
_geom_bond_distance
C2 C6 1.387(4)
C2 C3 1.393(3)
C2 C1 1.514(3)
C14 C13 1.393(4)
C14 C15 1.389(4)
C14 H14 0.95
C10 C15 1.394(4)
C10 C11 1.401(4)
C10 C9 1.521(3)
C13 C12 1.394(3)
C13 C16 1.514(3)
C4 C7 1.394(4)
C4 C3 1.395(3)
C4 H4 0.95
C15 H15 0.95
C9 N2 1.501(4)
C9 C8 1.549(3)
C9 H9 1.0
C1 O4 1.256(3)
C1 O3 1.252(4)
C12 C11 1.394(4)
C12 H12 0.95
C8 N1 1.507(3)
C8 C7 1.516(3)
C8 H8 1.0
C6 C5 1.393(4)
C6 H6 0.95
C5 C7 1.396(3)
C5 H5 0.95
C3 H3 0.95
C16 O1 1.255(3)
C16 O2 1.262(3)
C11 H11 0.95
O6 H20 0.88(6)
O6 H21 0.81(6)
O5 H17 0.85(6)
O5 H16 0.83(5)
O7 H19 0.87(5)
O7 H18 0.89(4)
N1 H1A 0.91
N1 H1B 0.91
N1 H1C 0.91
N2 H2A 0.91
N2 H2B 0.91
N2 H2C 0.91

loop_
_geom_hbond_atom_site_label_D
_geom_hbond_atom_site_label_H
_geom_hbond_atom_site_label_A
_geom_hbond_site_symmetry_A
_geom_hbond_distance_DH
_geom_hbond_distance_HA
_geom_hbond_distance_DA
_geom_hbond_angle_DHA
N1 H1A O5 1_555 0.91 2.01 2.911(3) 173
N1 H1B O3 1_566 0.91 1.80 2.686(3) 165
N1 H1C O2 1_554 0.91 1.90 2.807(3) 176
N2 H2A O5 1_555 0.91 1.89 2.798(3) 177
N2 H2B O1 1_544 0.91 1.93 2.787(3) 156
N2 H2C O6 1_545 0.91 1.83 2.744(4) 178
O7 H19 O1 1_554 0.87(5) 1.92(5) 2.768(4) 162(5)
O7 H18 O2 1_654 0.89(4) 1.81(4) 2.688(3) 166(4)
O6 H20 O4 1_666 0.87(6) 1.85(6) 2.720(4) 172(5)
O5 H17 O7 1_555 0.85(7) 1.77(7) 2.619(4) 172(6)
O6 H21 O3 1_566 0.81(6) 1.93(5) 2.696(3) 157(5)
O5 H16 O4 1_666 0.84(4) 1.83(4) 2.654(2) 166(4)

loop_
_geom_torsion_atom_site_label_1
_geom_torsion_atom_site_label_2
_geom_torsion_atom_site_label_3
_geom_torsion_atom_site_label_4
_geom_torsion
C15 C14 C13 C12 0.1(4)
C15 C14 C13 C16 177.8(2)
C13 C14 C15 C10 -0.2(4)
C11 C10 C15 C14 0.6(4)
C9 C10 C15 C14 178.5(2)
C15 C10 C9 N2 26.1(3)
C11 C10 C9 N2 -155.9(2)
C15 C10 C9 C8 -100.3(3)
C11 C10 C9 C8 77.7(3)
C6 C2 C1 O4 6.4(4)
C3 C2 C1 O4 -174.5(2)
C6 C2 C1 O3 -172.6(3)
C3 C2 C1 O3 6.6(4)
C14 C13 C12 C11 -0.3(4)
C16 C13 C12 C11 -177.9(2)
N2 C9 C8 N1 -73.5(2)
C10 C9 C8 N1 51.7(3)
N2 C9 C8 C7 53.6(3)
C10 C9 C8 C7 178.8(2)
C3 C2 C6 C5 -1.9(4)
C1 C2 C6 C5 177.3(2)
C2 C6 C5 C7 1.1(4)
C6 C2 C3 C4 0.5(4)
C1 C2 C3 C4 -178.6(2)
C7 C4 C3 C2 1.7(4)
C14 C13 C16 O1 8.0(4)
C12 C13 C16 O1 -174.4(2)
C14 C13 C16 O2 -170.7(2)
C12 C13 C16 O2 7.0(4)
C13 C12 C11 C10 0.6(4)
C15 C10 C11 C12 -0.8(4)
C9 C10 C11 C12 -178.8(2)
C3 C4 C7 C5 -2.5(4)
C3 C4 C7 C8 178.3(2)
C6 C5 C7 C4 1.2(4)
C6 C5 C7 C8 -179.6(2)
N1 C8 C7 C4 47.4(3)
C9 C8 C7 C4 -80.3(3)
N1 C8 C7 C5 -131.8(2)
C9 C8 C7 C5 100.6(3)

_cod_database_fobs_code 1542542
